data_4113033
loop_
_publ_author_name
'Peter H. Dinolfo'
'Mary Elizabeth Williams'
'Charlotte L. Stern'
'Joseph T. Hupp'

_publ_section_title
;
 Rhenium-Based Molecular Rectangles as Frameworks for Ligand-Centered
 Mixed Valency and Optical Electron Transfer
;
_journal_name_full 'Journal of the American Chemical Society'
_journal_page_first 12989
_journal_page_last 13001
_journal_paper_doi 10.1021/ja0473182
_journal_volume 126
_journal_year 2004
_chemical_formula_sum 'C94 H52 N16 O24 Re4 S2'
_chemical_formula_weight 2598.44
_chemical_name_systematic
;
  ?
;
_space_group_IT_number 14
_symmetry_cell_setting monoclinic
_symmetry_space_group_name_Hall '-P 2yn'
_symmetry_space_group_name_H-M 'P 1 21/n 1'
_atom_sites_solution_hydrogens geom
_atom_sites_solution_primary direct
_atom_sites_solution_secondary difmap
_audit_creation_method SHELXL-97
_cell_angle_alpha 90.00
_cell_angle_beta 94.151(5)
_cell_angle_gamma 90.00
_cell_formula_units_Z 2
_cell_length_a 11.000(3)
_cell_length_b 22.681(7)
_cell_length_c 19.552(6)
_cell_measurement_temperature 153(2)
_cell_volume 4865(2)
_computing_cell_refinement 'Bruker SMART'
_computing_data_collection 'Bruker SMART'
_computing_data_reduction 'Bruker SHELXTL'
_computing_molecular_graphics 'Bruker SHELXTL'
_computing_publication_material 'Bruker SHELXTL'
_computing_structure_refinement 'SHELXL-97 (Sheldrick, 1997)'
_computing_structure_solution 'SHELXS-97 (Sheldrick, 1990)'
_diffrn_ambient_temperature 153(2)
_diffrn_measured_fraction_theta_full 0.950
_diffrn_measured_fraction_theta_max 0.950
_diffrn_measurement_device_type 'CCD area detector'
_diffrn_measurement_method 'omega scans'
_diffrn_radiation_monochromator graphite
_diffrn_radiation_source 'fine-focus sealed tube'
_diffrn_radiation_type MoK\a
_diffrn_radiation_wavelength 0.71073
_diffrn_reflns_av_R_equivalents 0.0000
_diffrn_reflns_av_sigmaI/netI 0.1914
_diffrn_reflns_limit_h_max 14
_diffrn_reflns_limit_h_min 0
_diffrn_reflns_limit_k_max 29
_diffrn_reflns_limit_k_min -29
_diffrn_reflns_limit_l_max 26
_diffrn_reflns_limit_l_min -26
_diffrn_reflns_number 11542
_diffrn_reflns_theta_full 28.35
_diffrn_reflns_theta_max 28.35
_diffrn_reflns_theta_min 1.80
_exptl_absorpt_coefficient_mu 5.084
_exptl_absorpt_correction_T_max 0.8657
_exptl_absorpt_correction_T_min 0.4891
_exptl_absorpt_correction_type integration
_exptl_crystal_colour orange
_exptl_crystal_density_diffrn 1.774
_exptl_crystal_description needle
_exptl_crystal_F_000 2504
_exptl_crystal_size_max 0.456
_exptl_crystal_size_mid 0.032
_exptl_crystal_size_min 0.030
_refine_diff_density_max 3.871
_refine_diff_density_min -1.919
_refine_diff_density_rms 0.248
_refine_ls_extinction_method none
_refine_ls_goodness_of_fit_ref 0.875
_refine_ls_hydrogen_treatment mixed
_refine_ls_matrix_type full
_refine_ls_number_parameters 612
_refine_ls_number_reflns 11542
_refine_ls_number_restraints 16
_refine_ls_restrained_S_all 0.877
_refine_ls_R_factor_all 0.1538
_refine_ls_R_factor_gt 0.0640
_refine_ls_shift/su_max 0.002
_refine_ls_shift/su_mean 0.000
_refine_ls_structure_factor_coef Fsqd
_refine_ls_weighting_details 'calc w=1/[\s^2^(Fo^2^)+(0.0744P)^2^+0.0000P] where P=(Fo^2^+2Fc^2^)/3'
_refine_ls_weighting_scheme calc
_refine_ls_wR_factor_gt 0.1535
_refine_ls_wR_factor_ref 0.1795
_reflns_number_gt 5030
_reflns_number_total 11542
_reflns_threshold_expression >2sigma(I)
_cod_data_source_file ja0473182si20040521_054959.cif
_cod_data_source_block rectangle_6
_cod_original_cell_volume 4865(3)
_cod_database_code 4113033

loop_
_symmetry_equiv_pos_as_xyz
'x, y, z'
'-x+1/2, y+1/2, -z+1/2'
'-x, -y, -z'
'x-1/2, -y-1/2, z-1/2'

loop_
_atom_site_label
_atom_site_type_symbol
_atom_site_fract_x
_atom_site_fract_y
_atom_site_fract_z
_atom_site_U_iso_or_equiv
_atom_site_adp_type
_atom_site_occupancy
_atom_site_symmetry_multiplicity
_atom_site_calc_flag
_atom_site_refinement_flags
Re1 Re 1.03264(5) 0.16808(2) 0.80324(4) 0.0455(2) Uani 1 1 d .
Re2 Re 0.53066(5) 0.10251(2) 0.76165(3) 0.03322(16) Uani 1 1 d .
S1 S 0.5920(7) 0.3872(3) 0.6378(3) 0.1039(19) Uani 1 1 d .
O1 O 1.1308(9) 0.0565(4) 0.7394(6) 0.064(3) Uani 1 1 d D
O2 O 1.2089(9) 0.2407(5) 0.7229(6) 0.078(4) Uani 1 1 d D
O3 O 1.2265(10) 0.1587(5) 0.9216(6) 0.083(4) Uani 1 1 d D
O4 O 0.5876(10) -0.0128(4) 0.6909(6) 0.063(3) Uani 1 1 d D
O5 O 0.3242(8) 0.1271(5) 0.6519(6) 0.059(3) Uani 1 1 d D
O6 O 0.3497(10) 0.0439(5) 0.8515(6) 0.073(3) Uani 1 1 d D
O7 O 0.6383(9) 0.4049(4) 0.8436(5) 0.045(2) Uani 1 1 d .
O8 O 0.9570(9) 0.4001(4) 1.0055(5) 0.059(3) Uani 1 1 d .
O9 O 0.4127(8) 0.6566(4) 1.0021(5) 0.043(2) Uani 1 1 d .
O10 O 0.7657(9) 0.6704(5) 1.1367(6) 0.069(3) Uani 1 1 d .
O11 O 0.4687(14) 0.3687(9) 0.6554(9) 0.151(7) Uani 1 1 d .
N1 N 0.8728(9) 0.1753(4) 0.7254(6) 0.034(3) Uani 1 1 d .
N2 N 0.8904(11) 0.1200(5) 0.8539(6) 0.046(3) Uani 1 1 d .
N3 N 0.6751(9) 0.1480(4) 0.7108(5) 0.033(3) Uani 1 1 d .
N4 N 0.6864(10) 0.0927(4) 0.8342(6) 0.036(3) Uani 1 1 d .
N5 N 0.9449(9) 0.2472(4) 0.8452(6) 0.040(3) Uani 1 1 d .
N6 N 0.7979(10) 0.4032(4) 0.9228(6) 0.035(3) Uani 1 1 d .
N7 N 0.5841(9) 0.6598(4) 1.0757(6) 0.040(3) Uani 1 1 d .
N8 N 0.4876(9) 0.8124(4) 1.1840(6) 0.033(3) Uani 1 1 d .
C1 C 0.7780(10) 0.1476(5) 0.7495(6) 0.028(3) Uani 1 1 d .
C2 C 0.7876(13) 0.1198(5) 0.8130(7) 0.040(3) Uani 1 1 d .
C3 C 0.8281(12) 0.1963(6) 0.6616(7) 0.037(3) Uani 1 1 d .
C4 C 0.8792(12) 0.2290(6) 0.6119(8) 0.048(4) Uani 1 1 d .
H4 H 0.9625 0.2404 0.6165 0.058 Uiso 1 1 calc R
C5 C 0.8057(15) 0.2443(7) 0.5556(9) 0.062(5) Uani 1 1 d .
H5 H 0.8394 0.2680 0.5216 0.075 Uiso 1 1 calc R
C6 C 0.6845(15) 0.2275(7) 0.5450(8) 0.062(5) Uani 1 1 d .
H6 H 0.6375 0.2396 0.5048 0.074 Uiso 1 1 calc R
C7 C 0.6331(13) 0.1933(6) 0.5931(7) 0.045(4) Uani 1 1 d .
H7 H 0.5515 0.1796 0.5861 0.053 Uiso 1 1 calc R
C8 C 0.7041(12) 0.1795(5) 0.6518(7) 0.035(3) Uani 1 1 d .
C9 C 0.8547(14) 0.0888(6) 0.9103(7) 0.042(4) Uani 1 1 d .
C10 C 0.9224(18) 0.0736(8) 0.9703(9) 0.070(5) Uani 1 1 d .
H10 H 1.0046 0.0860 0.9793 0.084 Uiso 1 1 calc R
C11 C 0.865(2) 0.0400(9) 1.0155(11) 0.089(7) Uani 1 1 d .
H11 H 0.9084 0.0287 1.0572 0.106 Uiso 1 1 calc R
C12 C 0.747(2) 0.0218(9) 1.0039(10) 0.094(7) Uani 1 1 d .
H12A H 0.7119 -0.0017 1.0376 0.113 Uiso 1 1 calc R
C13 C 0.6752(17) 0.0364(7) 0.9440(9) 0.064(5) Uani 1 1 d .
H13 H 0.5930 0.0239 0.9359 0.077 Uiso 1 1 calc R
C14 C 0.7327(14) 0.0701(6) 0.8980(8) 0.044(4) Uani 1 1 d .
C15 C 1.0954(12) 0.0999(6) 0.7632(8) 0.0477(16) Uani 1 1 d D
C16 C 1.1443(13) 0.2137(6) 0.7555(8) 0.0477(16) Uani 1 1 d D
C17 C 1.1529(12) 0.1620(6) 0.8759(8) 0.0477(16) Uani 1 1 d D
C18 C 0.5636(12) 0.0306(6) 0.7185(8) 0.0477(16) Uani 1 1 d D
C19 C 0.4035(12) 0.1177(6) 0.6944(7) 0.0477(16) Uani 1 1 d D
C20 C 0.4178(12) 0.0646(6) 0.8157(8) 0.0477(16) Uani 1 1 d D
C21 C 0.9360(13) 0.2963(6) 0.8086(8) 0.047(4) Uani 1 1 d .
H21 H 0.9652 0.2959 0.7641 0.057 Uiso 1 1 calc R
C22 C 0.9007(13) 0.2468(6) 0.9057(8) 0.050(4) Uani 1 1 d .
H22 H 0.9031 0.2112 0.9315 0.060 Uiso 1 1 calc R
C23 C 0.8869(13) 0.3475(6) 0.8313(8) 0.048(4) Uani 1 1 d .
H23 H 0.8824 0.3818 0.8032 0.057 Uiso 1 1 calc R
C24 C 0.8495(13) 0.2979(6) 0.9336(8) 0.052(4) Uani 1 1 d .
H24 H 0.8192 0.2969 0.9778 0.062 Uiso 1 1 calc R
C25 C 0.8443(12) 0.3483(6) 0.8960(7) 0.038(3) Uani 1 1 d .
C26 C 0.6929(12) 0.4273(6) 0.8910(7) 0.036(3) Uani 1 1 d .
C27 C 0.8632(13) 0.4241(6) 0.9812(7) 0.041(3) Uani 1 1 d .
C28 C 0.5450(12) 0.5110(5) 0.8944(7) 0.038(3) Uani 1 1 d .
H28 H 0.5013 0.4949 0.8550 0.046 Uiso 1 1 calc R
C29 C 0.6525(12) 0.4846(5) 0.9225(7) 0.038(3) Uani 1 1 d .
C30 C 0.7169(12) 0.5083(6) 0.9796(7) 0.035(3) Uani 1 1 d .
C31 C 0.8225(13) 0.4816(6) 1.0110(7) 0.042(3) Uani 1 1 d .
C32 C 0.8840(13) 0.5051(7) 1.0665(8) 0.056(4) Uani 1 1 d .
H32 H 0.9544 0.4860 1.0870 0.067 Uiso 1 1 calc R
C33 C 0.5034(12) 0.5626(6) 0.9267(7) 0.037(3) Uani 1 1 d .
H33 H 0.4304 0.5812 0.9091 0.044 Uiso 1 1 calc R
C34 C 0.5678(12) 0.5857(5) 0.9829(7) 0.039(3) Uani 1 1 d .
C35 C 0.6760(11) 0.5609(5) 1.0100(7) 0.032(3) Uani 1 1 d .
C36 C 0.7416(12) 0.5843(6) 1.0656(7) 0.039(3) Uani 1 1 d .
C37 C 0.8432(13) 0.5581(7) 1.0938(8) 0.055(4) Uani 1 1 d .
H37 H 0.8872 0.5756 1.1322 0.066 Uiso 1 1 calc R
C38 C 0.5140(12) 0.6375(6) 1.0193(7) 0.038(3) Uani 1 1 d .
C39 C 0.7012(13) 0.6416(6) 1.0968(8) 0.045(4) Uani 1 1 d .
C40 C 0.5403(11) 0.7112(5) 1.1129(8) 0.040(3) Uani 1 1 d .
C41 C 0.4990(13) 0.7606(6) 1.0776(7) 0.045(4) Uani 1 1 d .
H41 H 0.4872 0.7612 1.0290 0.054 Uiso 1 1 calc R
C42 C 0.5460(12) 0.7115(6) 1.1822(8) 0.047(4) Uani 1 1 d .
H42 H 0.5708 0.6771 1.2072 0.056 Uiso 1 1 calc R
C43 C 0.4754(13) 0.8101(6) 1.1175(8) 0.047(4) Uani 1 1 d .
H43 H 0.4481 0.8449 1.0940 0.056 Uiso 1 1 calc R
C44 C 0.5151(12) 0.7626(6) 1.2173(7) 0.041(3) Uani 1 1 d .
H44 H 0.5139 0.7616 1.2658 0.050 Uiso 1 1 calc R
C45 C 0.621(3) 0.4531(9) 0.6850(12) 0.150(11) Uani 1 1 d .
H45A H 0.5518 0.4802 0.6763 0.225 Uiso 1 1 calc R
H45B H 0.6952 0.4716 0.6708 0.225 Uiso 1 1 calc R
H45C H 0.6304 0.4439 0.7341 0.225 Uiso 1 1 calc R
C46 C 0.6866(19) 0.3459(10) 0.6867(11) 0.109(8) Uani 1 1 d .
H46A H 0.6644 0.3479 0.7342 0.163 Uiso 1 1 calc R
H46B H 0.7701 0.3604 0.6841 0.163 Uiso 1 1 calc R
H46C H 0.6816 0.3050 0.6707 0.163 Uiso 1 1 calc R
O12 O 0.033(3) 0.3732(14) 0.6663(16) 0.070(11) Uiso 0.356(18) 1 d P
O13 O 0.849(3) 0.2177(13) 0.0743(14) 0.089(10) Uiso 0.457(17) 1 d P
O14 O 0.224(4) 0.400(2) 0.707(2) 0.073(15) Uiso 0.262(17) 1 d P
C47 C 0.006(5) 0.394(3) 0.598(3) 0.10(2) Uiso 0.356(18) 1 d P
C48 C 0.772(3) 0.1923(17) 0.0565(19) 0.061(11) Uiso 0.457(17) 1 d P
C49 C 0.269(4) 0.429(2) 0.741(3) 0.035(13) Uiso 0.262(17) 1 d P

loop_
_atom_site_aniso_label
_atom_site_aniso_U_11
_atom_site_aniso_U_22
_atom_site_aniso_U_33
_atom_site_aniso_U_23
_atom_site_aniso_U_13
_atom_site_aniso_U_12
Re1 0.0305(3) 0.0272(3) 0.0781(5) -0.0196(3) -0.0008(3) 0.0064(2)
Re2 0.0317(3) 0.0178(2) 0.0514(4) -0.0016(3) 0.0113(2) 0.0003(2)
S1 0.126(5) 0.090(5) 0.095(4) 0.008(4) 0.004(4) 0.009(4)
O1 0.044(6) 0.051(7) 0.097(9) -0.028(6) -0.002(6) 0.017(5)
O2 0.044(7) 0.076(9) 0.118(10) -0.020(8) 0.027(7) -0.012(6)
O3 0.066(8) 0.081(9) 0.095(10) -0.045(7) -0.035(7) 0.019(7)
O4 0.083(8) 0.022(5) 0.084(8) -0.013(5) -0.003(6) 0.013(5)
O5 0.036(6) 0.055(7) 0.084(8) -0.013(6) -0.004(5) -0.005(5)
O6 0.062(7) 0.055(7) 0.105(9) 0.012(7) 0.035(7) -0.011(6)
O7 0.052(6) 0.030(5) 0.053(6) -0.005(5) 0.007(5) 0.004(5)
O8 0.062(7) 0.043(6) 0.070(7) -0.018(5) -0.007(6) 0.024(6)
O9 0.044(6) 0.037(6) 0.050(6) -0.003(4) 0.005(5) 0.011(4)
O10 0.054(7) 0.058(7) 0.094(9) -0.041(7) -0.006(6) 0.016(6)
O11 0.085(12) 0.21(2) 0.151(15) 0.009(15) -0.007(11) -0.010(13)
N1 0.024(5) 0.027(6) 0.052(8) -0.005(5) 0.015(5) -0.002(5)
N2 0.058(8) 0.028(6) 0.050(8) -0.017(6) -0.020(6) 0.022(6)
N3 0.033(6) 0.019(5) 0.049(7) 0.004(5) 0.008(5) -0.005(4)
N4 0.050(7) 0.009(5) 0.050(7) -0.006(5) 0.022(6) 0.000(5)
N5 0.037(6) 0.018(6) 0.067(9) -0.010(6) 0.007(6) 0.008(5)
N6 0.047(7) 0.013(5) 0.045(7) 0.000(5) 0.010(6) 0.004(5)
N7 0.034(6) 0.020(6) 0.066(8) -0.008(5) 0.006(6) 0.006(5)
N8 0.035(6) 0.017(5) 0.048(8) -0.007(5) 0.013(5) 0.004(4)
C1 0.027(7) 0.028(7) 0.029(7) -0.004(6) 0.005(6) 0.001(5)
C2 0.057(9) 0.018(7) 0.045(9) -0.008(6) 0.001(7) 0.006(6)
C3 0.043(8) 0.022(7) 0.049(9) -0.008(6) 0.018(7) -0.005(6)
C4 0.030(8) 0.029(8) 0.087(13) 0.003(8) 0.020(8) 0.000(6)
C5 0.060(11) 0.058(11) 0.074(13) 0.024(9) 0.035(10) 0.006(9)
C6 0.066(12) 0.066(12) 0.055(11) 0.012(9) 0.014(9) 0.006(9)
C7 0.050(9) 0.043(9) 0.042(9) 0.000(7) 0.008(8) 0.003(7)
C8 0.035(7) 0.026(7) 0.047(9) 0.001(6) 0.014(7) 0.009(6)
C9 0.059(10) 0.031(8) 0.036(9) -0.007(6) -0.005(7) 0.021(7)
C10 0.088(14) 0.055(11) 0.064(13) 0.011(10) -0.012(11) 0.012(10)
C11 0.13(2) 0.069(15) 0.063(14) 0.000(11) -0.024(14) 0.019(14)
C12 0.17(2) 0.064(14) 0.056(14) 0.021(11) 0.028(15) 0.009(15)
C13 0.092(14) 0.040(10) 0.062(12) 0.011(8) 0.013(10) 0.018(9)
C14 0.064(10) 0.015(7) 0.054(10) 0.000(7) 0.016(8) 0.003(7)
C15 0.046(4) 0.027(3) 0.072(5) -0.014(3) 0.013(3) -0.004(3)
C16 0.046(4) 0.027(3) 0.072(5) -0.014(3) 0.013(3) -0.004(3)
C17 0.046(4) 0.027(3) 0.072(5) -0.014(3) 0.013(3) -0.004(3)
C18 0.046(4) 0.027(3) 0.072(5) -0.014(3) 0.013(3) -0.004(3)
C19 0.046(4) 0.027(3) 0.072(5) -0.014(3) 0.013(3) -0.004(3)
C20 0.046(4) 0.027(3) 0.072(5) -0.014(3) 0.013(3) -0.004(3)
C21 0.062(10) 0.024(8) 0.059(10) -0.010(7) 0.021(8) 0.000(7)
C22 0.063(10) 0.020(7) 0.070(11) -0.007(7) 0.014(9) 0.018(7)
C23 0.063(10) 0.019(7) 0.065(10) -0.004(7) 0.032(8) 0.000(6)
C24 0.054(9) 0.023(8) 0.082(12) 0.012(7) 0.036(9) 0.013(7)
C25 0.040(8) 0.026(7) 0.049(9) -0.009(6) 0.014(7) 0.004(6)
C26 0.038(8) 0.027(7) 0.044(9) 0.004(6) 0.010(7) 0.000(6)
C27 0.050(9) 0.033(8) 0.042(9) 0.008(7) 0.014(7) 0.006(7)
C28 0.045(8) 0.022(7) 0.046(9) -0.001(6) -0.004(7) 0.008(6)
C29 0.043(8) 0.022(7) 0.049(9) -0.002(6) 0.009(7) 0.007(6)
C30 0.041(8) 0.025(7) 0.040(9) 0.005(6) 0.005(7) 0.004(6)
C31 0.048(9) 0.040(8) 0.037(9) 0.001(7) 0.005(7) 0.012(7)
C32 0.044(9) 0.053(10) 0.066(11) -0.017(8) -0.018(8) 0.023(8)
C33 0.037(8) 0.031(8) 0.041(9) 0.001(6) 0.002(7) 0.011(6)
C34 0.048(9) 0.022(7) 0.052(9) 0.000(6) 0.029(7) 0.007(6)
C35 0.032(7) 0.022(7) 0.044(9) 0.000(6) 0.012(6) 0.001(6)
C36 0.037(8) 0.030(8) 0.051(9) -0.006(6) 0.007(7) 0.010(6)
C37 0.054(10) 0.050(10) 0.060(11) -0.031(8) -0.009(8) 0.012(8)
C38 0.039(8) 0.030(8) 0.048(9) 0.002(7) 0.012(7) 0.003(6)
C39 0.040(8) 0.035(8) 0.060(10) -0.010(7) 0.005(8) 0.000(7)
C40 0.034(8) 0.022(7) 0.064(10) -0.012(7) 0.015(7) 0.006(6)
C41 0.062(10) 0.034(8) 0.041(9) 0.000(7) 0.014(7) 0.010(7)
C42 0.045(9) 0.022(7) 0.073(12) -0.005(7) 0.006(8) 0.007(6)
C43 0.064(10) 0.029(8) 0.050(10) -0.003(7) 0.018(8) 0.007(7)
C44 0.038(8) 0.043(9) 0.041(9) -0.001(7) -0.011(6) -0.001(7)
C45 0.24(3) 0.049(14) 0.15(2) 0.060(15) -0.05(2) -0.035(17)
C46 0.101(17) 0.13(2) 0.098(17) -0.015(15) 0.032(14) 0.002(15)

loop_
_atom_type_symbol
_atom_type_description
_atom_type_scat_dispersion_real
_atom_type_scat_dispersion_imag
_atom_type_scat_source
C C 0.0033 0.0016 'International Tables Vol C Tables 4.2.6.8 and 6.1.1.4'
H H 0.0000 0.0000 'International Tables Vol C Tables 4.2.6.8 and 6.1.1.4'
N N 0.0061 0.0033 'International Tables Vol C Tables 4.2.6.8 and 6.1.1.4'
O O 0.0106 0.0060 'International Tables Vol C Tables 4.2.6.8 and 6.1.1.4'
Re Re -1.0185 7.2310 'International Tables Vol C Tables 4.2.6.8 and 6.1.1.4'
S S 0.1246 0.1234 'International Tables Vol C Tables 4.2.6.8 and 6.1.1.4'

loop_
_geom_angle_atom_site_label_1
_geom_angle_atom_site_label_2
_geom_angle_atom_site_label_3
_geom_angle
_geom_angle_site_symmetry_3
C17 Re1 C15 89.7(6) .
C17 Re1 C16 88.1(6) .
C15 Re1 C16 88.5(6) .
C17 Re1 N2 96.2(5) .
C15 Re1 N2 94.2(5) .
C16 Re1 N2 174.9(5) .
C17 Re1 N5 94.6(5) .
C15 Re1 N5 175.4(5) .
C16 Re1 N5 93.2(5) .
N2 Re1 N5 83.8(4) .
C17 Re1 N1 173.4(5) .
C15 Re1 N1 94.1(5) .
C16 Re1 N1 97.4(5) .
N2 Re1 N1 78.1(4) .
N5 Re1 N1 81.5(4) .
C19 Re2 C18 90.2(6) .
C19 Re2 C20 89.4(6) .
C18 Re2 C20 90.7(6) .
C19 Re2 N4 174.0(5) .
C18 Re2 N4 92.1(5) .
C20 Re2 N4 96.2(5) .
C19 Re2 N3 97.1(5) .
C18 Re2 N3 92.0(5) .
C20 Re2 N3 173.0(5) .
N4 Re2 N3 77.3(4) .
C19 Re2 N8 95.0(5) 3_667
C18 Re2 N8 174.0(5) 3_667
C20 Re2 N8 92.4(5) 3_667
N4 Re2 N8 82.5(4) 3_667
N3 Re2 N8 84.4(4) 3_667
O11 S1 C46 104.7(11) .
O11 S1 C45 104.4(13) .
C46 S1 C45 95.5(11) .
C1 N1 C3 104.1(10) .
C1 N1 Re1 108.7(8) .
C3 N1 Re1 147.2(8) .
C2 N2 C9 101.4(12) .
C2 N2 Re1 109.3(10) .
C9 N2 Re1 149.3(10) .
C1 N3 C8 103.7(10) .
C1 N3 Re2 111.0(8) .
C8 N3 Re2 145.3(9) .
C2 N4 C14 100.5(11) .
C2 N4 Re2 112.4(9) .
C14 N4 Re2 147.1(9) .
C22 N5 C21 118.4(11) .
C22 N5 Re1 121.8(9) .
C21 N5 Re1 119.8(10) .
C26 N6 C27 126.9(11) .
C26 N6 C25 118.6(11) .
C27 N6 C25 114.4(11) .
C39 N7 C38 125.2(11) .
C39 N7 C40 114.7(11) .
C38 N7 C40 119.7(11) .
C43 N8 C44 117.4(12) .
C43 N8 Re2 120.5(9) 3_667
C44 N8 Re2 122.1(9) 3_667
N3 C1 N1 117.2(11) .
N3 C1 C2 121.5(12) .
N1 C1 C2 121.3(12) .
N2 C2 N4 119.6(13) .
N2 C2 C1 122.6(13) .
N4 C2 C1 117.8(12) .
C4 C3 N1 133.1(13) .
C4 C3 C8 119.3(14) .
N1 C3 C8 107.7(11) .
C5 C4 C3 117.4(14) .
C5 C4 H4 121.3 .
C3 C4 H4 121.3 .
C4 C5 C6 123.9(15) .
C4 C5 H5 118.0 .
C6 C5 H5 118.0 .
C7 C6 C5 119.5(16) .
C7 C6 H6 120.3 .
C5 C6 H6 120.3 .
C6 C7 C8 117.6(14) .
C6 C7 H7 121.2 .
C8 C7 H7 121.2 .
C7 C8 N3 130.3(12) .
C7 C8 C3 122.3(13) .
N3 C8 C3 107.3(12) .
C10 C9 N2 129.2(16) .
C10 C9 C14 121.1(16) .
N2 C9 C14 109.7(12) .
C11 C10 C9 116.2(19) .
C11 C10 H10 121.9 .
C9 C10 H10 121.9 .
C10 C11 C12 123(2) .
C10 C11 H11 118.5 .
C12 C11 H11 118.5 .
C11 C12 C13 122(2) .
C11 C12 H12A 118.8 .
C13 C12 H12A 118.8 .
C14 C13 C12 115.0(18) .
C14 C13 H13 122.5 .
C12 C13 H13 122.5 .
C13 C14 N4 129.0(15) .
C13 C14 C9 122.3(16) .
N4 C14 C9 108.7(12) .
O1 C15 Re1 177.5(13) .
O2 C16 Re1 176.2(14) .
O3 C17 Re1 179.0(14) .
O4 C18 Re2 177.4(13) .
O5 C19 Re2 179.6(14) .
O6 C20 Re2 176.1(13) .
N5 C21 C23 123.7(14) .
N5 C21 H21 118.1 .
C23 C21 H21 118.1 .
N5 C22 C24 121.7(13) .
N5 C22 H22 119.2 .
C24 C22 H22 119.2 .
C21 C23 C25 118.4(13) .
C21 C23 H23 120.8 .
C25 C23 H23 120.8 .
C25 C24 C22 119.0(14) .
C25 C24 H24 120.5 .
C22 C24 H24 120.5 .
C24 C25 C23 118.8(12) .
C24 C25 N6 121.9(12) .
C23 C25 N6 119.3(12) .
O7 C26 N6 122.8(12) .
O7 C26 C29 122.7(13) .
N6 C26 C29 114.5(12) .
O8 C27 N6 122.4(13) .
O8 C27 C31 119.8(14) .
N6 C27 C31 117.5(12) .
C29 C28 C33 117.8(12) .
C29 C28 H28 121.1 .
C33 C28 H28 121.1 .
C30 C29 C28 121.2(12) .
C30 C29 C26 120.7(12) .
C28 C29 C26 117.9(12) .
C29 C30 C31 122.7(12) .
C29 C30 C35 120.2(12) .
C31 C30 C35 117.0(12) .
C32 C31 C30 122.1(13) .
C32 C31 C27 120.4(13) .
C30 C31 C27 117.5(13) .
C31 C32 C37 119.3(13) .
C31 C32 H32 120.4 .
C37 C32 H32 120.4 .
C34 C33 C28 120.5(12) .
C34 C33 H33 119.7 .
C28 C33 H33 119.7 .
C33 C34 C35 122.1(12) .
C33 C34 C38 118.5(12) .
C35 C34 C38 119.3(13) .
C36 C35 C34 122.4(12) .
C36 C35 C30 119.6(12) .
C34 C35 C30 118.0(12) .
C37 C36 C35 121.9(13) .
C37 C36 C39 118.2(13) .
C35 C36 C39 119.9(12) .
C36 C37 C32 120.1(14) .
C36 C37 H37 119.9 .
C32 C37 H37 119.9 .
O9 C38 N7 122.1(12) .
O9 C38 C34 121.7(13) .
N7 C38 C34 116.1(12) .
O10 C39 N7 121.4(13) .
O10 C39 C36 123.2(13) .
N7 C39 C36 115.4(12) .
C42 C40 C41 119.2(12) .
C42 C40 N7 120.4(12) .
C41 C40 N7 120.3(13) .
C40 C41 C43 116.2(13) .
C40 C41 H41 121.9 .
C43 C41 H41 121.9 .
C40 C42 C44 120.0(13) .
C40 C42 H42 120.0 .
C44 C42 H42 120.0 .
N8 C43 C41 125.4(13) .
N8 C43 H43 117.3 .
C41 C43 H43 117.3 .
N8 C44 C42 121.3(13) .
N8 C44 H44 119.4 .
C42 C44 H44 119.4 .
S1 C45 H45A 109.5 .
S1 C45 H45B 109.5 .
H45A C45 H45B 109.5 .
S1 C45 H45C 109.5 .
H45A C45 H45C 109.5 .
H45B C45 H45C 109.5 .
S1 C46 H46A 109.5 .
S1 C46 H46B 109.5 .
H46A C46 H46B 109.5 .
S1 C46 H46C 109.5 .
H46A C46 H46C 109.5 .
H46B C46 H46C 109.5 .

loop_
_geom_bond_atom_site_label_1
_geom_bond_atom_site_label_2
_geom_bond_distance
_geom_bond_site_symmetry_2
Re1 C17 1.874(14) .
Re1 C15 1.885(12) .
Re1 C16 1.902(13) .
Re1 N2 2.200(13) .
Re1 N5 2.222(10) .
Re1 N1 2.246(11) .
Re2 C19 1.881(14) .
Re2 C18 1.883(12) .
Re2 C20 1.895(13) .
Re2 N4 2.156(12) .
Re2 N3 2.192(10) .
Re2 N8 2.218(10) 3_667
S1 O11 1.484(17) .
S1 C46 1.65(2) .
S1 C45 1.77(2) .
O1 C15 1.170(11) .
O2 C16 1.162(12) .
O3 C17 1.164(12) .
O4 C18 1.162(11) .
O5 C19 1.180(12) .
O6 C20 1.159(12) .
O7 C26 1.183(15) .
O8 C27 1.231(15) .
O9 C38 1.220(15) .
O10 C39 1.208(16) .
N1 C1 1.332(14) .
N1 C3 1.393(16) .
N2 C2 1.337(16) .
N2 C9 1.392(18) .
N3 C1 1.316(15) .
N3 C8 1.413(16) .
N4 C2 1.363(16) .
N4 C14 1.409(17) .
N5 C22 1.311(17) .
N5 C21 1.323(17) .
N6 C26 1.385(16) .
N6 C27 1.388(17) .
N6 C25 1.458(15) .
N7 C39 1.386(17) .
N7 C38 1.393(16) .
N7 C40 1.473(15) .
N8 C43 1.298(16) .
N8 C44 1.327(16) .
N8 Re2 2.218(10) 3_667
C1 C2 1.389(17) .
C3 C4 1.374(18) .
C3 C8 1.416(17) .
C4 C5 1.36(2) .
C4 H4 0.9500 .
C5 C6 1.39(2) .
C5 H5 0.9500 .
C6 C7 1.372(19) .
C6 H6 0.9500 .
C7 C8 1.378(18) .
C7 H7 0.9500 .
C9 C10 1.39(2) .
C9 C14 1.411(19) .
C10 C11 1.36(3) .
C10 H10 0.9500 .
C11 C12 1.36(3) .
C11 H11 0.9500 .
C12 C13 1.40(2) .
C12 H12A 0.9500 .
C13 C14 1.369(19) .
C13 H13 0.9500 .
C21 C23 1.369(17) .
C21 H21 0.9500 .
C22 C24 1.415(17) .
C22 H22 0.9500 .
C23 C25 1.381(18) .
C23 H23 0.9500 .
C24 C25 1.357(18) .
C24 H24 0.9500 .
C26 C29 1.519(17) .
C27 C31 1.509(18) .
C28 C29 1.402(17) .
C28 C33 1.420(16) .
C28 H28 0.9500 .
C29 C30 1.386(18) .
C30 C31 1.411(17) .
C30 C35 1.420(16) .
C31 C32 1.347(18) .
C32 C37 1.402(18) .
C32 H32 0.9500 .
C33 C34 1.369(18) .
C33 H33 0.9500 .
C34 C35 1.386(17) .
C34 C38 1.516(17) .
C35 C36 1.368(17) .
C36 C37 1.347(18) .
C36 C39 1.517(18) .
C37 H37 0.9500 .
C40 C42 1.353(19) .
C40 C41 1.376(18) .
C41 C43 1.403(18) .
C41 H41 0.9500 .
C42 C44 1.402(18) .
C42 H42 0.9500 .
C43 H43 0.9500 .
C44 H44 0.9500 .
C45 H45A 0.9800 .
C45 H45B 0.9800 .
C45 H45C 0.9800 .
C46 H46A 0.9800 .
C46 H46B 0.9800 .
C46 H46C 0.9800 .
O12 C47 1.42(6) .
O13 C48 1.07(4) .
O14 C49 1.02(6) .

loop_
_geom_torsion_atom_site_label_1
_geom_torsion_atom_site_label_2
_geom_torsion_atom_site_label_3
_geom_torsion_atom_site_label_4
_geom_torsion
_geom_torsion_site_symmetry_1
C17 Re1 N1 C1 -31(4) .
C15 Re1 N1 C1 93.5(9) .
C16 Re1 N1 C1 -177.5(8) .
N2 Re1 N1 C1 0.0(8) .
N5 Re1 N1 C1 -85.4(8) .
C17 Re1 N1 C3 149(4) .
C15 Re1 N1 C3 -86.4(15) .
C16 Re1 N1 C3 2.6(15) .
N2 Re1 N1 C3 -179.9(15) .
N5 Re1 N1 C3 94.7(15) .
C17 Re1 N2 C2 177.1(9) .
C15 Re1 N2 C2 -92.7(9) .
C16 Re1 N2 C2 29(6) .
N5 Re1 N2 C2 83.1(8) .
N1 Re1 N2 C2 0.5(8) .
C17 Re1 N2 C9 -2.2(17) .
C15 Re1 N2 C9 87.9(17) .
C16 Re1 N2 C9 -150(5) .
N5 Re1 N2 C9 -96.2(17) .
N1 Re1 N2 C9 -178.8(17) .
C19 Re2 N3 C1 176.2(9) .
C18 Re2 N3 C1 -93.3(9) .
C20 Re2 N3 C1 19(4) .
N4 Re2 N3 C1 -1.7(8) .
N8 Re2 N3 C1 81.9(8) 3_667
C19 Re2 N3 C8 -2.4(15) .
C18 Re2 N3 C8 88.1(15) .
C20 Re2 N3 C8 -159(4) .
N4 Re2 N3 C8 179.7(15) .
N8 Re2 N3 C8 -96.7(14) 3_667
C19 Re2 N4 C2 -18(5) .
C18 Re2 N4 C2 93.3(9) .
C20 Re2 N4 C2 -175.8(8) .
N3 Re2 N4 C2 1.7(8) .
N8 Re2 N4 C2 -84.1(8) 3_667
C19 Re2 N4 C14 160(4) .
C18 Re2 N4 C14 -88.2(15) .
C20 Re2 N4 C14 2.7(15) .
N3 Re2 N4 C14 -179.8(15) .
N8 Re2 N4 C14 94.3(15) 3_667
C17 Re1 N5 C22 -58.8(12) .
C15 Re1 N5 C22 102(7) .
C16 Re1 N5 C22 -147.2(12) .
N2 Re1 N5 C22 37.0(11) .
N1 Re1 N5 C22 115.8(11) .
C17 Re1 N5 C21 121.5(11) .
C15 Re1 N5 C21 -78(7) .
C16 Re1 N5 C21 33.2(12) .
N2 Re1 N5 C21 -142.7(11) .
N1 Re1 N5 C21 -63.9(11) .
C8 N3 C1 N1 0.9(14) .
Re2 N3 C1 N1 -178.2(8) .
C8 N3 C1 C2 -179.4(11) .
Re2 N3 C1 C2 1.4(14) .
C3 N1 C1 N3 -0.9(14) .
Re1 N1 C1 N3 179.1(8) .
C3 N1 C1 C2 179.4(11) .
Re1 N1 C1 C2 -0.6(14) .
C9 N2 C2 N4 0.0(14) .
Re1 N2 C2 N4 -179.6(9) .
C9 N2 C2 C1 178.6(11) .
Re1 N2 C2 C1 -1.0(14) .
C14 N4 C2 N2 -2.1(14) .
Re2 N4 C2 N2 177.0(9) .
C14 N4 C2 C1 179.2(11) .
Re2 N4 C2 C1 -1.6(13) .
N3 C1 C2 N2 -178.5(12) .
N1 C1 C2 N2 1.2(18) .
N3 C1 C2 N4 0.1(17) .
N1 C1 C2 N4 179.8(11) .
C1 N1 C3 C4 178.8(14) .
Re1 N1 C3 C4 -1(3) .
C1 N1 C3 C8 0.5(13) .
Re1 N1 C3 C8 -179.6(11) .
N1 C3 C4 C5 -177.0(14) .
C8 C3 C4 C5 1(2) .
C3 C4 C5 C6 -2(2) .
C4 C5 C6 C7 0(3) .
C5 C6 C7 C8 3(2) .
C6 C7 C8 N3 176.6(13) .
C6 C7 C8 C3 -4(2) .
C1 N3 C8 C7 179.0(13) .
Re2 N3 C8 C7 -2(2) .
C1 N3 C8 C3 -0.5(13) .
Re2 N3 C8 C3 178.1(10) .
C4 C3 C8 C7 1.9(19) .
N1 C3 C8 C7 -179.6(11) .
C4 C3 C8 N3 -178.6(11) .
N1 C3 C8 N3 0.0(13) .
C2 N2 C9 C10 179.2(14) .
Re1 N2 C9 C10 -1(3) .
C2 N2 C9 C14 2.2(13) .
Re1 N2 C9 C14 -178.5(12) .
N2 C9 C10 C11 -176.6(15) .
C14 C9 C10 C11 0(2) .
C9 C10 C11 C12 0(3) .
C10 C11 C12 C13 0(3) .
C11 C12 C13 C14 0(3) .
C12 C13 C14 N4 -179.0(14) .
C12 C13 C14 C9 0(2) .
C2 N4 C14 C13 -177.8(14) .
Re2 N4 C14 C13 4(2) .
C2 N4 C14 C9 3.3(13) .
Re2 N4 C14 C9 -175.3(10) .
C10 C9 C14 C13 0(2) .
N2 C9 C14 C13 177.4(12) .
C10 C9 C14 N4 179.1(12) .
N2 C9 C14 N4 -3.6(14) .
C17 Re1 C15 O1 101(32) .
C16 Re1 C15 O1 -170(32) .
N2 Re1 C15 O1 5(32) .
N5 Re1 C15 O1 -59(36) .
N1 Re1 C15 O1 -73(32) .
C17 Re1 C16 O2 156(20) .
C15 Re1 C16 O2 66(20) .
N2 Re1 C16 O2 -56(22) .
N5 Re1 C16 O2 -109(20) .
N1 Re1 C16 O2 -28(20) .
C15 Re1 C17 O3 -157(90) .
C16 Re1 C17 O3 114(90) .
N2 Re1 C17 O3 -63(90) .
N5 Re1 C17 O3 21(90) .
N1 Re1 C17 O3 -33(93) .
C19 Re2 C18 O4 104(33) .
C20 Re2 C18 O4 -167(33) .
N4 Re2 C18 O4 -71(33) .
N3 Re2 C18 O4 7(33) .
N8 Re2 C18 O4 -46(36) 3_667
C18 Re2 C19 O5 -26(100) .
C20 Re2 C19 O5 -117(100) .
N4 Re2 C19 O5 86(100) .
N3 Re2 C19 O5 66(100) .
N8 Re2 C19 O5 151(100) 3_667
C19 Re2 C20 O6 -114(21) .
C18 Re2 C20 O6 156(21) .
N4 Re2 C20 O6 64(21) .
N3 Re2 C20 O6 43(23) .
N8 Re2 C20 O6 -19(21) 3_667
C22 N5 C21 C23 2(2) .
Re1 N5 C21 C23 -177.8(11) .
C21 N5 C22 C24 -3(2) .
Re1 N5 C22 C24 177.3(11) .
N5 C21 C23 C25 0(2) .
N5 C22 C24 C25 1(2) .
C22 C24 C25 C23 1(2) .
C22 C24 C25 N6 -177.1(13) .
C21 C23 C25 C24 -2(2) .
C21 C23 C25 N6 176.6(13) .
C26 N6 C25 C24 -115.8(15) .
C27 N6 C25 C24 61.0(17) .
C26 N6 C25 C23 65.8(17) .
C27 N6 C25 C23 -117.4(14) .
C27 N6 C26 O7 -175.3(13) .
C25 N6 C26 O7 1.1(19) .
C27 N6 C26 C29 3.9(18) .
C25 N6 C26 C29 -179.8(11) .
C26 N6 C27 O8 -179.0(13) .
C25 N6 C27 O8 4.5(18) .
C26 N6 C27 C31 -5.0(19) .
C25 N6 C27 C31 178.5(11) .
C33 C28 C29 C30 -1(2) .
C33 C28 C29 C26 176.2(11) .
O7 C26 C29 C30 177.7(13) .
N6 C26 C29 C30 -1.5(18) .
O7 C26 C29 C28 1(2) .
N6 C26 C29 C28 -178.2(11) .
C28 C29 C30 C31 177.2(13) .
C26 C29 C30 C31 1(2) .
C28 C29 C30 C35 -1(2) .
C26 C29 C30 C35 -177.9(11) .
C29 C30 C31 C32 -179.9(14) .
C35 C30 C31 C32 -1(2) .
C29 C30 C31 C27 -2(2) .
C35 C30 C31 C27 177.0(11) .
O8 C27 C31 C32 -4(2) .
N6 C27 C31 C32 -178.2(13) .
O8 C27 C31 C30 177.6(13) .
N6 C27 C31 C30 3.5(18) .
C30 C31 C32 C37 -1(2) .
C27 C31 C32 C37 -179.0(14) .
C29 C28 C33 C34 0.7(19) .
C28 C33 C34 C35 1(2) .
C28 C33 C34 C38 -174.7(12) .
C33 C34 C35 C36 179.0(13) .
C38 C34 C35 C36 -5.2(19) .
C33 C34 C35 C30 -2.9(19) .
C38 C34 C35 C30 172.8(11) .
C29 C30 C35 C36 -178.9(13) .
C31 C30 C35 C36 2.5(18) .
C29 C30 C35 C34 3.0(18) .
C31 C30 C35 C34 -175.6(12) .
C34 C35 C36 C37 176.4(14) .
C30 C35 C36 C37 -2(2) .
C34 C35 C36 C39 -4(2) .
C30 C35 C36 C39 177.7(12) .
C35 C36 C37 C32 0(2) .
C39 C36 C37 C32 -179.8(14) .
C31 C32 C37 C36 2(2) .
C39 N7 C38 O9 -177.8(13) .
C40 N7 C38 O9 -5.1(19) .
C39 N7 C38 C34 5.7(19) .
C40 N7 C38 C34 178.4(11) .
C33 C34 C38 O9 4.3(19) .
C35 C34 C38 O9 -171.6(12) .
C33 C34 C38 N7 -179.1(12) .
C35 C34 C38 N7 4.9(17) .
C38 N7 C39 O10 164.5(14) .
C40 N7 C39 O10 -8(2) .
C38 N7 C39 C36 -15(2) .
C40 N7 C39 C36 172.4(11) .
C37 C36 C39 O10 14(2) .
C35 C36 C39 O10 -165.3(15) .
C37 C36 C39 N7 -166.8(14) .
C35 C36 C39 N7 13.8(19) .
C39 N7 C40 C42 -51.9(17) .
C38 N7 C40 C42 134.6(14) .
C39 N7 C40 C41 124.7(14) .
C38 N7 C40 C41 -48.7(18) .
C42 C40 C41 C43 5(2) .
N7 C40 C41 C43 -171.4(12) .
C41 C40 C42 C44 -3(2) .
N7 C40 C42 C44 173.9(12) .
C44 N8 C43 C41 -6(2) .
Re2 N8 C43 C41 172.0(11) 3_667
C40 C41 C43 N8 -1(2) .
C43 N8 C44 C42 8.5(19) .
Re2 N8 C44 C42 -169.4(10) 3_667
C40 C42 C44 N8 -4(2) .
